data_7244310
loop_
_publ_author_name
'Yang, Pengpeng'
'Dai, Kun'
'Lin, Chenguang'
'Jiao, Pengfei'
'Zou, Fengxia'
'Zhao, Gulin'
'Ying, Hanjie'

_publ_section_title
;
 The features of the crystal structure of the layered series hydrates of
 uridine-5&#x2032;-monophosphate salts (UMPNax&#x00B7;yH2O)
;
_journal_issue 6
_journal_name_full 'RSC Advances'
_journal_page_first 3646
_journal_page_last 3653
_journal_paper_doi 10.1039/D1RA08091A
_journal_volume 12
_journal_year 2022
_chemical_formula_sum 'C18 H22 N4 Na4 O32 P2'
_chemical_formula_weight 960.29
_space_group_crystal_system orthorhombic
_space_group_IT_number 20
_space_group_name_Hall 'C 2c 2'
_space_group_name_H-M_alt 'C 2 2 21'
_atom_sites_solution_hydrogens geom
_audit_creation_method SHELXL-2018/3
_audit_update_record
;
2020-03-13 deposited with the CCDC.	2021-12-17 downloaded from the CCDC.
;
_cell_angle_alpha 90
_cell_angle_beta 90
_cell_angle_gamma 90
_cell_formula_units_Z 4
_cell_length_a 8.9287(13)
_cell_length_b 22.941(3)
_cell_length_c 19.433(3)
_cell_measurement_reflns_used 7069
_cell_measurement_temperature 296(2)
_cell_measurement_theta_max 27.98
_cell_measurement_theta_min 2.45
_cell_volume 3980.5(10)
_computing_structure_refinement 'SHELXL-2018/3 (Sheldrick, 2018)'
_diffrn_ambient_temperature 296(2)
_diffrn_measured_fraction_theta_full 0.994
_diffrn_measured_fraction_theta_max 0.994
_diffrn_measurement_device_type 'CCD area detector'
_diffrn_measurement_method 'phi and omega scans'
_diffrn_radiation_type MoK\a
_diffrn_radiation_wavelength 0.71073
_diffrn_reflns_av_R_equivalents 0.0297
_diffrn_reflns_av_unetI/netI 0.0351
_diffrn_reflns_Laue_measured_fraction_full 0.994
_diffrn_reflns_Laue_measured_fraction_max 0.994
_diffrn_reflns_limit_h_max 10
_diffrn_reflns_limit_h_min -10
_diffrn_reflns_limit_k_max 27
_diffrn_reflns_limit_k_min -27
_diffrn_reflns_limit_l_max 23
_diffrn_reflns_limit_l_min -17
_diffrn_reflns_number 10733
_diffrn_reflns_point_group_measured_fraction_full 0.991
_diffrn_reflns_point_group_measured_fraction_max 0.991
_diffrn_reflns_theta_full 25.009
_diffrn_reflns_theta_max 25.009
_diffrn_reflns_theta_min 1.775
_exptl_absorpt_coefficient_mu 0.264
_exptl_absorpt_correction_T_max 0.9519
_exptl_absorpt_correction_T_min 0.9348
_exptl_absorpt_correction_type multi-scan
_exptl_absorpt_process_details sadabs
_exptl_crystal_colour colorless
_exptl_crystal_density_diffrn 1.602
_exptl_crystal_description block
_exptl_crystal_F_000 1952
_exptl_crystal_size_max 0.260
_exptl_crystal_size_mid 0.240
_exptl_crystal_size_min 0.190
_refine_diff_density_max 1.372
_refine_diff_density_min -1.315
_refine_diff_density_rms 0.186
_refine_ls_abs_structure_details
;
 Flack x determined using 1392 quotients [(I+)-(I-)]/[(I+)+(I-)]
 (Parsons, Flack and Wagner, Acta Cryst. B69 (2013) 249-259).
;
_refine_ls_abs_structure_Flack 0.13(5)
_refine_ls_extinction_method none
_refine_ls_goodness_of_fit_ref 1.725
_refine_ls_hydrogen_treatment constr
_refine_ls_matrix_type full
_refine_ls_number_parameters 317
_refine_ls_number_reflns 3496
_refine_ls_number_restraints 258
_refine_ls_restrained_S_all 1.763
_refine_ls_R_factor_all 0.1098
_refine_ls_R_factor_gt 0.1077
_refine_ls_shift/su_max 0.001
_refine_ls_shift/su_mean 0.000
_refine_ls_structure_factor_coef Fsqd
_refine_ls_weighting_details 'w=1/[\s^2^(Fo^2^)+(0.1790P)^2^] where P=(Fo^2^+2Fc^2^)/3'
_refine_ls_weighting_scheme calc
_refine_ls_wR_factor_gt 0.3096
_refine_ls_wR_factor_ref 0.3146
_reflns_Friedel_coverage 0.770
_reflns_Friedel_fraction_full 0.988
_reflns_Friedel_fraction_max 0.988
_reflns_number_gt 3365
_reflns_number_total 3496
_reflns_threshold_expression 'I > 2\s(I)'
_cod_data_source_file d1ra08091a2.cif
_cod_data_source_block 20150128UNaMe25A_0m
_cod_database_code 7244310
_shelx_shelxl_version_number 2018/3
_shelx_space_group_comment
;
The symmetry employed for this shelxl refinement is uniquely defined
by the following loop, which should always be used as a source of
symmetry information in preference to the above space-group names.
They are only intended as comments.
;
_shelx_estimated_absorpt_t_min 0.935
_shelx_estimated_absorpt_t_max 0.952

loop_
_space_group_symop_operation_xyz
'x, y, z'
'-x, -y, z+1/2'
'-x, y, -z+1/2'
'x, -y, -z'
'x+1/2, y+1/2, z'
'-x+1/2, -y+1/2, z+1/2'
'-x+1/2, y+1/2, -z+1/2'
'x+1/2, -y+1/2, -z'

loop_
_atom_site_label
_atom_site_type_symbol
_atom_site_fract_x
_atom_site_fract_y
_atom_site_fract_z
_atom_site_U_iso_or_equiv
_atom_site_adp_type
_atom_site_occupancy
_atom_site_site_symmetry_order
_atom_site_calc_flag
_atom_site_refinement_flags_posn
_atom_site_refinement_flags_adp
_atom_site_refinement_flags_occupancy
_atom_site_disorder_assembly
_atom_site_disorder_group
Na1 Na 0.6562(7) 0.4614(3) 0.5716(3) 0.0755(11) Uani 0.497(5) 1 d . U P A 1
Na2 Na 0.6504(7) 0.5525(2) 0.6630(2) 0.1192(14) Uani 1 1 d . U . . .
Na1' Na 0.6366(8) 0.4627(2) 0.5230(3) 0.0755(11) Uani 0.503(5) 1 d . . P A 2
N1 N 0.7093(4) 0.29538(15) 0.72319(17) 0.0304(8) Uani 1 1 d . . . . .
N2 N 0.8319(4) 0.30824(15) 0.82869(17) 0.0288(8) Uani 1 1 d . . . . .
H2 H 0.861858 0.330992 0.861064 0.035 Uiso 1 1 calc R U . . .
P1 P 0.62566(12) 0.12429(4) 0.51951(6) 0.0293(2) Uani 1 1 d . . . . .
O1 O 0.5794(4) 0.12618(13) 0.44348(17) 0.0354(8) Uani 1 1 d . . . . .
O2 O 0.5197(4) 0.08808(14) 0.56309(19) 0.0435(9) Uani 1 1 d . . . . .
O3 O 0.7871(4) 0.10681(14) 0.52978(19) 0.0421(9) Uani 1 1 d . . . . .
O4 O 0.6187(3) 0.19063(12) 0.54954(17) 0.0344(7) Uani 1 1 d . . . . .
O5 O 0.5335(6) 0.37823(14) 0.5408(3) 0.0670(13) Uani 1 1 d . . . . .
H5 H 0.456754 0.377612 0.517603 0.080 Uiso 1 1 calc R U . A 1
O6 O 0.8021(4) 0.37406(14) 0.60032(18) 0.0407(8) Uani 1 1 d . . . . .
H6 H 0.886138 0.367117 0.585386 0.049 Uiso 1 1 calc R U . A 1
O7 O 0.5096(4) 0.27676(14) 0.64876(16) 0.0337(7) Uani 1 1 d . . . . .
O8 O 0.7056(4) 0.38371(13) 0.77945(18) 0.0409(8) Uani 1 1 d . . . B 1
O9 O 0.9490(5) 0.23351(16) 0.8819(2) 0.0553(11) Uani 1 1 d . . . . .
O10 O 0.7836(6) 0.46517(18) 0.6664(3) 0.0740(14) Uani 1 1 d . U . A 1
O11 O 0.4915(10) 0.4731(2) 0.6573(4) 0.0811(18) Uani 0.7 1 d . U P A 1
O12 O 0.4123(8) 0.5000(3) 0.5284(4) 0.0676(19) Uani 0.6 1 d . U P . .
O13 O 0.7343(5) 0.44778(18) 0.4393(4) 0.0906(19) Uani 1 1 d . U . . .
O14 O 0.0487(8) 0.4834(3) 0.6300(4) 0.0480(12) Uani 0.5 1 d . U P C 2
O15 O 1.015(3) 0.6216(9) 0.7008(12) 0.083(5) Uani 0.25 1 d . U P D -1
O16 O 0.4664(7) 0.6185(2) 0.6423(3) 0.0818(16) Uani 0.85 1 d . U P A .
O17 O 0.500000 0.5482(3) 0.750000 0.0500(16) Uani 0.8 2 d S TU P A 1
O18 O 0.7807(11) 0.5360(4) 0.7541(6) 0.074(3) Uani 0.5 1 d . U P A 1
O14' O 0.1452(11) 0.4839(3) 0.6086(5) 0.061(2) Uani 0.5 1 d . U P E 3
O17' O 0.749(2) 0.5704(5) 0.7532(12) 0.076(4) Uani 0.3 1 d . U P A 3
O18' O 0.7214(18) 0.4734(4) 0.7857(7) 0.080(3) Uani 0.4 1 d . U P F 3
C1 C 0.4742(5) 0.21811(19) 0.5467(3) 0.0405(12) Uani 1 1 d . . . . .
H1A H 0.402280 0.194667 0.571859 0.049 Uiso 1 1 calc R U . . .
H1B H 0.441289 0.220297 0.499158 0.049 Uiso 1 1 calc R U . . .
C2 C 0.4787(5) 0.27876(19) 0.5770(2) 0.0350(10) Uani 1 1 d . . . . .
H2A H 0.379305 0.296133 0.571049 0.042 Uiso 1 1 calc R U . . .
C3 C 0.5946(6) 0.32085(19) 0.5448(3) 0.0378(11) Uani 1 1 d . . . . .
H3 H 0.631978 0.306974 0.500307 0.045 Uiso 1 1 calc R U . . .
C4 C 0.7176(5) 0.32367(18) 0.5995(2) 0.0308(10) Uani 1 1 d . . . . .
H4 H 0.783843 0.289869 0.594632 0.037 Uiso 1 1 calc R U . . .
C5 C 0.6255(4) 0.31766(17) 0.6657(2) 0.0271(9) Uani 1 1 d . . . . .
H5A H 0.580902 0.355337 0.677748 0.033 Uiso 1 1 calc R U . . .
C6 C 0.7455(5) 0.33278(17) 0.77684(19) 0.0246(9) Uani 1 1 d . . . . .
C7 C 0.8739(5) 0.2504(2) 0.8327(2) 0.0375(10) Uani 1 1 d . . . . .
C8 C 0.8265(6) 0.21409(18) 0.7763(3) 0.0400(12) Uani 1 1 d . . . . .
H8 H 0.848367 0.174458 0.776176 0.048 Uiso 1 1 calc R U . . .
C9 C 0.7513(5) 0.23780(18) 0.7247(2) 0.0349(11) Uani 1 1 d . . . . .
H9 H 0.725587 0.214271 0.687534 0.042 Uiso 1 1 calc R U . . .

loop_
_atom_site_aniso_label
_atom_site_aniso_U_11
_atom_site_aniso_U_22
_atom_site_aniso_U_33
_atom_site_aniso_U_23
_atom_site_aniso_U_13
_atom_site_aniso_U_12
Na1 0.079(2) 0.0681(19) 0.079(2) 0.015(2) -0.003(3) -0.0125(18)
Na2 0.131(3) 0.108(2) 0.118(3) 0.000(2) -0.003(2) 0.001(3)
Na1' 0.079(2) 0.0681(19) 0.079(2) 0.015(2) -0.003(3) -0.0125(18)
N1 0.0246(16) 0.0335(17) 0.0330(15) -0.0130(13) -0.0018(13) 0.0037(14)
N2 0.0295(17) 0.0293(16) 0.0277(14) -0.0038(13) -0.0002(13) -0.0021(14)
P1 0.0243(5) 0.0230(4) 0.0407(5) 0.0038(4) -0.0037(4) -0.0062(4)
O1 0.0348(15) 0.0302(13) 0.0411(16) -0.0002(13) -0.0028(13) -0.0043(12)
O2 0.0303(15) 0.0433(15) 0.0571(19) 0.0169(15) -0.0043(15) -0.0157(14)
O3 0.0316(16) 0.0323(15) 0.063(2) 0.0045(14) 0.0005(15) -0.0036(14)
O4 0.0235(13) 0.0253(13) 0.0543(17) -0.0024(13) -0.0008(14) -0.0031(12)
O5 0.074(3) 0.0249(15) 0.102(3) -0.0054(18) -0.037(2) 0.0035(17)
O6 0.0312(15) 0.0372(15) 0.0536(17) -0.0119(15) 0.0119(14) -0.0100(13)
O7 0.0217(13) 0.0409(15) 0.0384(15) -0.0043(13) -0.0008(11) -0.0063(13)
O8 0.0494(18) 0.0251(13) 0.0482(16) -0.0121(12) -0.0098(15) 0.0098(14)
O9 0.070(2) 0.0475(18) 0.0485(18) 0.0088(15) -0.0220(18) 0.0082(18)
O10 0.062(2) 0.044(2) 0.116(3) -0.003(2) 0.034(2) -0.0046(19)
O11 0.083(3) 0.036(2) 0.125(4) -0.026(3) 0.043(3) -0.012(3)
O12 0.059(3) 0.045(3) 0.099(4) 0.008(4) -0.024(3) 0.001(3)
O13 0.045(2) 0.0343(18) 0.192(5) 0.000(3) 0.012(3) 0.0069(19)
O14 0.0491(18) 0.0463(18) 0.0484(18) 0.0019(15) -0.0011(15) 0.0000(15)
O15 0.077(8) 0.089(8) 0.083(8) -0.017(7) -0.002(8) -0.026(8)
O16 0.068(3) 0.042(2) 0.135(4) -0.041(2) -0.045(3) 0.002(2)
O17 0.062(3) 0.044(3) 0.044(3) 0.000 0.002(3) 0.000
O18 0.073(5) 0.085(5) 0.065(4) -0.018(5) 0.006(4) -0.020(5)
O14' 0.064(4) 0.041(3) 0.080(4) -0.018(3) -0.023(4) 0.002(4)
O17' 0.090(8) 0.033(5) 0.106(8) 0.004(7) -0.006(8) -0.007(7)
O18' 0.097(6) 0.040(4) 0.104(6) 0.018(5) -0.004(6) 0.003(5)
C1 0.021(2) 0.036(2) 0.065(3) -0.012(2) -0.005(2) -0.0041(17)
C2 0.0205(18) 0.038(2) 0.047(2) -0.0125(18) -0.0084(17) 0.0035(18)
C3 0.042(2) 0.0245(18) 0.047(2) 0.0029(18) -0.011(2) -0.0027(17)
C4 0.027(2) 0.035(2) 0.0311(17) -0.0182(15) -0.0006(16) 0.0036(16)
C5 0.0181(16) 0.0285(16) 0.0347(18) -0.0064(15) -0.0035(16) 0.0033(16)
C6 0.0222(16) 0.0267(17) 0.0249(16) -0.0056(14) 0.0045(14) 0.0032(16)
C7 0.0277(19) 0.043(2) 0.041(2) 0.014(2) -0.0018(19) 0.006(2)
C8 0.044(3) 0.0239(18) 0.052(2) 0.0032(18) -0.007(2) 0.0051(19)
C9 0.035(2) 0.0245(18) 0.045(2) -0.0076(16) -0.0078(19) 0.0048(18)

loop_
_atom_type_symbol
_atom_type_description
_atom_type_scat_dispersion_real
_atom_type_scat_dispersion_imag
_atom_type_scat_source
C C 0.0033 0.0016 'International Tables Vol C Tables 4.2.6.8 and 6.1.1.4'
H H 0.0000 0.0000 'International Tables Vol C Tables 4.2.6.8 and 6.1.1.4'
N N 0.0061 0.0033 'International Tables Vol C Tables 4.2.6.8 and 6.1.1.4'
O O 0.0106 0.0060 'International Tables Vol C Tables 4.2.6.8 and 6.1.1.4'
Na Na 0.0362 0.0249 'International Tables Vol C Tables 4.2.6.8 and 6.1.1.4'
P P 0.1023 0.0942 'International Tables Vol C Tables 4.2.6.8 and 6.1.1.4'

loop_
_geom_angle_atom_site_label_1
_geom_angle_atom_site_label_2
_geom_angle_atom_site_label_3
_geom_angle
_geom_angle_site_symmetry_1
_geom_angle_site_symmetry_3
_geom_angle_publ_flag
O10 Na1 O13 83.0(3) . 4_566 ?
O10 Na1 O11 73.0(3) . . ?
O13 Na1 O11 99.6(3) 4_566 . ?
O10 Na1 O5 120.6(3) . . ?
O13 Na1 O5 156.4(4) 4_566 . ?
O11 Na1 O5 88.8(3) . . ?
O10 Na1 O6 63.9(2) . . ?
O13 Na1 O6 128.7(3) 4_566 . ?
O11 Na1 O6 106.1(3) . . ?
O5 Na1 O6 68.4(2) . . ?
O10 Na1 O12 136.9(4) . . ?
O13 Na1 O12 84.8(3) 4_566 . ?
O11 Na1 O12 68.6(3) . . ?
O5 Na1 O12 77.8(3) . . ?
O6 Na1 O12 146.0(3) . . ?
O10 Na1 O13 133.1(3) . . ?
O13 Na1 O13 86.3(3) 4_566 . ?
O11 Na1 O13 153.9(4) . . ?
O5 Na1 O13 77.0(2) . . ?
O6 Na1 O13 89.1(2) . . ?
O12 Na1 O13 86.9(3) . . ?
O10 Na1 Na2 55.2(2) . . ?
O13 Na1 Na2 49.4(2) 4_566 . ?
O11 Na1 Na2 54.2(2) . . ?
O5 Na1 Na2 143.0(3) . . ?
O6 Na1 Na2 119.0(3) . . ?
O12 Na1 Na2 86.1(3) . . ?
O13 Na1 Na2 135.6(3) . . ?
O10 Na1 Na1 134.1(3) . 4_566 ?
O13 Na1 Na1 54.0(3) 4_566 4_566 ?
O11 Na1 Na1 124.3(3) . 4_566 ?
O5 Na1 Na1 103.1(3) . 4_566 ?
O6 Na1 Na1 129.0(3) . 4_566 ?
O12 Na1 Na1 61.7(2) . 4_566 ?
O13 Na1 Na1 41.74(17) . 4_566 ?
Na2 Na1 Na1 97.9(3) . 4_566 ?
O17' Na2 O13 131.6(7) . 4_566 ?
O13 Na2 O17 162.0(3) 4_566 . ?
O13 Na2 O18 125.4(4) 4_566 . ?
O17 Na2 O18 71.6(3) . . ?
O17' Na2 O16 109.7(5) . . ?
O13 Na2 O16 95.3(3) 4_566 . ?
O17 Na2 O16 73.7(3) . . ?
O18 Na2 O16 130.8(4) . . ?
O13 Na2 O11 99.8(3) 4_566 . ?
O17 Na2 O11 67.7(3) . . ?
O18 Na2 O11 103.4(4) . . ?
O16 Na2 O11 94.2(3) . . ?
O13 Na2 O10 81.0(2) 4_566 . ?
O17 Na2 O10 104.8(3) . . ?
O18 Na2 O10 63.3(3) . . ?
O16 Na2 O10 161.4(3) . . ?
O11 Na2 O10 68.7(3) . . ?
O13 Na2 Na1 52.1(2) 4_566 . ?
O17 Na2 Na1 118.9(3) . . ?
O18 Na2 Na1 112.9(3) . . ?
O16 Na2 Na1 114.0(3) . . ?
O11 Na2 Na1 51.7(3) . . ?
O10 Na2 Na1 49.8(2) . . ?
O13 Na2 Na1' 42.73(17) 4_566 . ?
O16 Na2 Na1' 103.6(3) . . ?
O13 Na2 Na1' 23.19(18) 4_566 4_566 ?
O17 Na2 Na1' 138.8(3) . 4_566 ?
O18 Na2 Na1' 145.1(4) . 4_566 ?
O16 Na2 Na1' 82.2(2) . 4_566 ?
O11 Na2 Na1' 81.7(3) . 4_566 ?
O10 Na2 Na1' 87.9(2) . 4_566 ?
Na1 Na2 Na1' 44.22(17) . 4_566 ?
O13 Na1' Na1' 76.1(4) . 4_566 ?
O13 Na1' O5 99.9(3) . . ?
Na1' Na1' O5 149.7(3) 4_566 . ?
O13 Na1' O12 122.6(4) . . ?
Na1' Na1' O12 71.0(3) 4_566 . ?
O5 Na1' O12 87.3(3) . . ?
O13 Na1' O13 104.9(4) . 4_566 ?
Na1' Na1' O13 50.9(3) 4_566 4_566 ?
O5 Na1' O13 152.6(4) . 4_566 ?
O12 Na1' O13 89.1(3) . 4_566 ?
O13 Na1' O12 95.3(3) . 4_566 ?
O5 Na1' O12 91.7(3) . 4_566 ?
O12 Na1' O12 27.4(4) . 4_566 ?
O13 Na1' O12 97.4(3) 4_566 4_566 ?
O13 Na1' O6 94.8(3) . . ?
Na1' Na1' O6 148.57(18) 4_566 . ?
O5 Na1' O6 60.9(2) . . ?
O12 Na1' O6 135.4(3) . . ?
O13 Na1' O6 105.1(3) 4_566 . ?
O12 Na1' O6 152.1(3) 4_566 . ?
O13 Na1' Na2 141.6(3) . . ?
Na1' Na1' Na2 80.5(4) 4_566 . ?
O5 Na1' Na2 115.3(3) . . ?
O12 Na1' Na2 76.0(3) . . ?
O13 Na1' Na2 37.9(2) 4_566 . ?
O12 Na1' Na2 98.5(3) 4_566 . ?
O6 Na1' Na2 89.56(19) . . ?
O13 Na1' Na2 26.4(2) . 4_566 ?
O5 Na1' Na2 95.0(2) . 4_566 ?
O12 Na1' Na2 96.7(3) . 4_566 ?
O13 Na1' Na2 112.4(3) 4_566 4_566 ?
O12 Na1' Na2 69.4(2) 4_566 4_566 ?
O6 Na1' Na2 115.2(2) . 4_566 ?
Na2 Na1' Na2 148.14(18) . 4_566 ?
C9 N1 C6 121.0(4) . . ?
C9 N1 C5 120.0(3) . . ?
C6 N1 C5 119.0(3) . . ?
C7 N2 C6 125.6(3) . . ?
C7 N2 H2 117.2 . . ?
C6 N2 H2 117.2 . . ?
O3 P1 O2 112.1(2) . . ?
O3 P1 O1 113.1(2) . . ?
O2 P1 O1 112.63(19) . . ?
O3 P1 O4 103.71(18) . . ?
O2 P1 O4 106.70(18) . . ?
O1 P1 O4 107.92(17) . . ?
C1 O4 P1 115.4(3) . . ?
C3 O5 Na1' 132.0(4) . . ?
C3 O5 Na1 125.0(4) . . ?
C3 O5 H5 109.5 . . ?
Na1 O5 H5 124.0 . . ?
C4 O6 Na1 113.0(3) . . ?
C4 O6 Na1' 107.4(3) . . ?
C4 O6 H6 109.5 . . ?
Na1 O6 H6 124.3 . . ?
C2 O7 C5 110.1(3) . . ?
Na1 O10 Na2 75.0(3) . . ?
Na1 O11 Na2 74.1(3) . . ?
O12 O12 Na1' 87.3(4) 4_566 . ?
O12 O12 Na1' 65.4(4) 4_566 4_566 ?
O12 O12 Na1 109.7(4) 4_566 . ?
Na2 O13 Na1 78.5(3) 4_566 4_566 ?
Na2 O13 Na1' 99.4(3) 4_566 4_566 ?
Na1 O13 Na1' 24.1(2) 4_566 4_566 ?
Na2 O13 Na1 143.7(3) 4_566 . ?
Na1 O13 Na1 84.2(3) 4_566 . ?
Na2 O17 Na2 174.8(4) . 3_656 ?
O4 C1 C2 111.4(4) . . ?
O4 C1 H1A 109.4 . . ?
C2 C1 H1A 109.4 . . ?
O4 C1 H1B 109.4 . . ?
C2 C1 H1B 109.4 . . ?
H1A C1 H1B 108.0 . . ?
O7 C2 C1 111.0(4) . . ?
O7 C2 C3 106.7(4) . . ?
C1 C2 C3 115.8(4) . . ?
O7 C2 H2A 107.7 . . ?
C1 C2 H2A 107.7 . . ?
C3 C2 H2A 107.7 . . ?
O5 C3 C4 105.9(4) . . ?
O5 C3 C2 110.0(4) . . ?
C4 C3 C2 103.0(4) . . ?
O5 C3 H3 112.4 . . ?
C4 C3 H3 112.4 . . ?
C2 C3 H3 112.4 . . ?
O6 C4 C3 115.9(4) . . ?
O6 C4 C5 111.0(3) . . ?
C3 C4 C5 101.2(4) . . ?
O6 C4 H4 109.5 . . ?
C3 C4 H4 109.5 . . ?
C5 C4 H4 109.5 . . ?
O7 C5 N1 108.7(3) . . ?
O7 C5 C4 104.7(3) . . ?
N1 C5 C4 113.9(3) . . ?
O7 C5 H5A 109.8 . . ?
N1 C5 H5A 109.8 . . ?
C4 C5 H5A 109.8 . . ?
O8 C6 N2 121.3(4) . . ?
O8 C6 N1 123.6(4) . . ?
N2 C6 N1 115.1(3) . . ?
O9 C7 N2 119.7(4) . . ?
O9 C7 C8 124.6(4) . . ?
N2 C7 C8 115.6(4) . . ?
C9 C8 C7 119.2(4) . . ?
C9 C8 H8 120.4 . . ?
C7 C8 H8 120.4 . . ?
C8 C9 N1 123.3(4) . . ?
C8 C9 H9 118.3 . . ?
N1 C9 H9 118.3 . . ?

loop_
_geom_bond_atom_site_label_1
_geom_bond_atom_site_label_2
_geom_bond_distance
_geom_bond_site_symmetry_2
_geom_bond_publ_flag
Na1 O10 2.166(8) . ?
Na1 O13 2.206(7) 4_566 ?
Na1 O11 2.237(10) . ?
Na1 O5 2.281(7) . ?
Na1 O6 2.455(7) . ?
Na1 O12 2.496(10) . ?
Na1 O13 2.682(10) . ?
Na1 Na2 2.742(8) . ?
Na1 Na1 3.297(12) 4_566 ?
Na2 O17' 2.00(2) . ?
Na2 O13 2.124(9) 4_566 ?
Na2 O17 2.162(5) . ?
Na2 O18 2.153(12) . ?
Na2 O16 2.270(8) . ?
Na2 O11 2.312(8) . ?
Na2 O10 2.331(7) . ?
Na2 Na1' 3.413(8) . ?
Na2 Na1' 3.633(8) 4_566 ?
Na1' O13 1.878(9) . ?
Na1' Na1' 1.930(11) 4_566 ?
Na1' O5 2.174(7) . ?
Na1' O12 2.180(10) . ?
Na1' O13 2.347(7) 4_566 ?
Na1' O12 2.396(10) 4_566 ?
Na1' O6 2.929(7) . ?
N1 C9 1.373(5) . ?
N1 C6 1.389(5) . ?
N1 C5 1.439(5) . ?
N2 C7 1.380(6) . ?
N2 C6 1.388(5) . ?
N2 H2 0.8600 . ?
P1 O3 1.509(4) . ?
P1 O2 1.517(4) . ?
P1 O1 1.535(3) . ?
P1 O4 1.631(3) . ?
O4 C1 1.437(5) . ?
O5 C3 1.427(6) . ?
O5 H5 0.8200 . ?
O6 C4 1.381(5) . ?
O6 H6 0.8200 . ?
O7 C2 1.423(6) . ?
O7 C5 1.435(5) . ?
O8 C6 1.223(5) . ?
O9 C7 1.229(6) . ?
O12 O12 1.102(16) 4_566 ?
C1 C2 1.512(6) . ?
C1 H1A 0.9700 . ?
C1 H1B 0.9700 . ?
C2 C3 1.547(7) . ?
C2 H2A 0.9800 . ?
C3 C4 1.530(6) . ?
C3 H3 0.9800 . ?
C4 C5 1.533(6) . ?
C4 H4 0.9800 . ?
C5 H5A 0.9800 . ?
C7 C8 1.441(7) . ?
C8 C9 1.324(7) . ?
C8 H8 0.9300 . ?
C9 H9 0.9300 . ?

loop_
_geom_torsion_atom_site_label_1
_geom_torsion_atom_site_label_2
_geom_torsion_atom_site_label_3
_geom_torsion_atom_site_label_4
_geom_torsion
_geom_torsion_site_symmetry_1
_geom_torsion_site_symmetry_2
_geom_torsion_site_symmetry_3
_geom_torsion_site_symmetry_4
_geom_torsion_publ_flag
O3 P1 O4 C1 -179.4(3) . . . . ?
O2 P1 O4 C1 -60.8(4) . . . . ?
O1 P1 O4 C1 60.5(4) . . . . ?
Na1' Na1' O13 Na2 -68.1(4) 4_566 . . 4_566 ?
O5 Na1' O13 Na2 81.2(4) . . . 4_566 ?
O12 Na1' O13 Na2 -11.9(6) . . . 4_566 ?
O13 Na1' O13 Na2 -110.6(4) 4_566 . . 4_566 ?
O12 Na1' O13 Na2 -11.4(5) 4_566 . . 4_566 ?
O6 Na1' O13 Na2 142.4(3) . . . 4_566 ?
Na2 Na1' O13 Na2 -122.2(5) . . . 4_566 ?
O5 Na1' O13 Na1' 149.3(3) . . . 4_566 ?
O12 Na1' O13 Na1' 56.2(4) . . . 4_566 ?
O13 Na1' O13 Na1' -42.5(3) 4_566 . . 4_566 ?
O12 Na1' O13 Na1' 56.6(3) 4_566 . . 4_566 ?
O6 Na1' O13 Na1' -149.5(2) . . . 4_566 ?
Na2 Na1' O13 Na1' -54.1(5) . . . 4_566 ?
Na2 Na1' O13 Na1' 68.1(4) 4_566 . . 4_566 ?
P1 O4 C1 C2 178.8(3) . . . . ?
C5 O7 C2 C1 132.1(4) . . . . ?
C5 O7 C2 C3 5.2(4) . . . . ?
O4 C1 C2 O7 -65.8(5) . . . . ?
O4 C1 C2 C3 56.0(6) . . . . ?
Na1' O5 C3 C4 54.5(6) . . . . ?
Na1 O5 C3 C4 24.0(6) . . . . ?
Na1' O5 C3 C2 165.2(4) . . . . ?
Na1 O5 C3 C2 134.7(4) . . . . ?
O7 C2 C3 O5 -93.8(5) . . . . ?
C1 C2 C3 O5 142.2(4) . . . . ?
O7 C2 C3 C4 18.8(4) . . . . ?
C1 C2 C3 C4 -105.3(4) . . . . ?
Na1 O6 C4 C3 35.4(5) . . . . ?
Na1' O6 C4 C3 17.3(4) . . . . ?
Na1 O6 C4 C5 -79.2(4) . . . . ?
Na1' O6 C4 C5 -97.4(3) . . . . ?
O5 C3 C4 O6 -38.0(5) . . . . ?
C2 C3 C4 O6 -153.6(4) . . . . ?
O5 C3 C4 C5 82.1(4) . . . . ?
C2 C3 C4 C5 -33.4(4) . . . . ?
C2 O7 C5 N1 -149.1(3) . . . . ?
C2 O7 C5 C4 -27.1(4) . . . . ?
C9 N1 C5 O7 44.2(5) . . . . ?
C6 N1 C5 O7 -135.3(4) . . . . ?
C9 N1 C5 C4 -72.0(5) . . . . ?
C6 N1 C5 C4 108.5(4) . . . . ?
O6 C4 C5 O7 161.0(3) . . . . ?
C3 C4 C5 O7 37.4(4) . . . . ?
O6 C4 C5 N1 -80.5(4) . . . . ?
C3 C4 C5 N1 156.0(3) . . . . ?
C7 N2 C6 O8 175.4(4) . . . . ?
C7 N2 C6 N1 -4.6(6) . . . . ?
C9 N1 C6 O8 -176.8(4) . . . . ?
C5 N1 C6 O8 2.7(6) . . . . ?
C9 N1 C6 N2 3.1(6) . . . . ?
C5 N1 C6 N2 -177.4(3) . . . . ?
C6 N2 C7 O9 -178.9(4) . . . . ?
C6 N2 C7 C8 2.2(6) . . . . ?
O9 C7 C8 C9 -177.1(5) . . . . ?
N2 C7 C8 C9 1.7(7) . . . . ?
C7 C8 C9 N1 -3.1(8) . . . . ?
C6 N1 C9 C8 0.6(7) . . . . ?
C5 N1 C9 C8 -178.9(4) . . . . ?
